data_2211850
loop_
_publ_author_name
'Ray J. Butcher'
'Yathirajan, H. S.'
'Narayana, B.'
'Mithun, A.'
'Sarojini, B. K.'

_publ_section_title (2<i>E</i>)-1-(2,4-Dichlorophenyl)-3-[4-(methylsulfanyl)phenyl]prop-2-en-1-one
_journal_coeditor_code HK2154
_journal_issue 1
_journal_name_full 'Acta Crystallographica Section E'
_journal_page_first o30
_journal_page_last o32
_journal_paper_doi 10.1107/S1600536806050069
_journal_volume 63
_journal_year 2007
_chemical_formula_iupac 'C16 H12 Cl2 O S'
_chemical_formula_moiety 'C16 H12 Cl2 O S'
_chemical_formula_sum 'C16 H12 Cl2 O S'
_chemical_formula_weight 323.22
_chemical_name_systematic
;
(2E)-1-(2,4-Dichlorophenyl)-3-[4-(methylsulfanyl)phenyl]prop-2-en-1-one
;
_space_group_IT_number 4
_symmetry_cell_setting monoclinic
_symmetry_space_group_name_Hall 'P 2yb'
_symmetry_space_group_name_H-M 'P 1 21 1'
_atom_sites_solution_hydrogens geom
_atom_sites_solution_primary direct
_atom_sites_solution_secondary difmap
_audit_creation_method SHELXL-97
_cell_angle_alpha 90.00
_cell_angle_beta 97.736(2)
_cell_angle_gamma 90.00
_cell_formula_units_Z 2
_cell_length_a 12.957(3)
_cell_length_b 3.8920(8)
_cell_length_c 14.135(3)
_cell_measurement_reflns_used 3886
_cell_measurement_temperature 103(2)
_cell_measurement_theta_max 28.10
_cell_measurement_theta_min 2.91
_cell_volume 706.3(3)
_computing_cell_refinement 'SAINT (Bruker, 2006)'
_computing_data_collection 'SMART (Bruker, 2006)'
_computing_data_reduction SAINT
_computing_molecular_graphics 'SHELXTL (Bruker, 2003)'
_computing_publication_material SHELXTL
_computing_structure_refinement 'SHELXL97 (Sheldrick, 1997)'
_computing_structure_solution 'SHELXS97 (Sheldrick, 1997)'
_diffrn_ambient_temperature 103(2)
_diffrn_measured_fraction_theta_full 0.995
_diffrn_measured_fraction_theta_max 0.988
_diffrn_measurement_device_type 'Bruker APEX-II CCD area-detector'
_diffrn_measurement_method '\f and \w'
_diffrn_radiation_monochromator graphite
_diffrn_radiation_source 'fine-focus sealed tube'
_diffrn_radiation_type MoK\a
_diffrn_radiation_wavelength 0.71073
_diffrn_reflns_av_R_equivalents 0.0207
_diffrn_reflns_av_sigmaI/netI 0.0300
_diffrn_reflns_limit_h_max 17
_diffrn_reflns_limit_h_min -16
_diffrn_reflns_limit_k_max 3
_diffrn_reflns_limit_k_min -5
_diffrn_reflns_limit_l_max 18
_diffrn_reflns_limit_l_min -18
_diffrn_reflns_number 6061
_diffrn_reflns_theta_full 25.00
_diffrn_reflns_theta_max 28.11
_diffrn_reflns_theta_min 1.45
_diffrn_standards_decay_% 0
_diffrn_standards_number 0
_exptl_absorpt_coefficient_mu 0.598
_exptl_absorpt_correction_T_max 0.9371
_exptl_absorpt_correction_T_min 0.7118
_exptl_absorpt_correction_type multi-scan
_exptl_absorpt_process_details '(SADABS; Sheldrick, 1996)'
_exptl_crystal_colour colorless
_exptl_crystal_density_diffrn 1.520
_exptl_crystal_density_method 'not measured'
_exptl_crystal_description rectangular
_exptl_crystal_F_000 332
_exptl_crystal_size_max 0.55
_exptl_crystal_size_mid 0.26
_exptl_crystal_size_min 0.11
_refine_diff_density_max 0.328
_refine_diff_density_min -0.345
_refine_ls_abs_structure_details 'Flack (1983), with 926 Friedel pairs'
_refine_ls_abs_structure_Flack 0.16(6)
_refine_ls_extinction_method none
_refine_ls_goodness_of_fit_ref 1.052
_refine_ls_hydrogen_treatment constr
_refine_ls_matrix_type full
_refine_ls_number_parameters 182
_refine_ls_number_reflns 2893
_refine_ls_number_restraints 1
_refine_ls_restrained_S_all 1.052
_refine_ls_R_factor_all 0.0294
_refine_ls_R_factor_gt 0.0284
_refine_ls_shift/su_max 0.001
_refine_ls_shift/su_mean 0.000
_refine_ls_structure_factor_coef Fsqd
_refine_ls_weighting_details 'calc w=1/[\s^2^(Fo^2^)+(0.0419P)^2^+0.1565P] where P=(Fo^2^+2Fc^2^)/3'
_refine_ls_weighting_scheme calc
_refine_ls_wR_factor_gt 0.0702
_refine_ls_wR_factor_ref 0.0708
_reflns_number_gt 2811
_reflns_number_total 2893
_reflns_threshold_expression I>2\s(I)
_cod_data_source_file hk2154.cif
_cod_data_source_block I
_cod_original_sg_symbol_H-M 'P 21'
_cod_database_code 2211850
_cod_database_fobs_code 2211850

loop_
_symmetry_equiv_pos_as_xyz
'x, y, z'
'-x, y+1/2, -z'

loop_
_atom_site_type_symbol
_atom_site_label
_atom_site_fract_x
_atom_site_fract_y
_atom_site_fract_z
_atom_site_U_iso_or_equiv
_atom_site_adp_type
_atom_site_calc_flag
_atom_site_refinement_flags
_atom_site_occupancy
Cl Cl1 -0.00538(3) 0.37572(13) 0.89930(3) 0.01717(11) Uani d . 1
Cl Cl2 -0.18050(4) -0.19704(15) 0.57168(3) 0.02374(14) Uani d . 1
S S 0.47612(4) 0.18582(14) 1.38761(3) 0.01730(12) Uani d . 1
O O 0.27298(11) 0.4264(5) 0.77095(10) 0.0233(4) Uani d . 1
C C1 0.10934(14) 0.1597(6) 0.76136(12) 0.0142(4) Uani d . 1
C C2 0.01142(14) 0.1855(6) 0.79079(12) 0.0138(4) Uani d . 1
C C3 -0.07867(15) 0.0779(6) 0.73320(13) 0.0164(4) Uani d . 1
H H3A -0.1451 0.1013 0.7539 0.020 Uiso calc R 1
C C4 -0.06879(15) -0.0640(6) 0.64492(12) 0.0159(4) Uani d . 1
C C5 0.02720(14) -0.0971(6) 0.61312(12) 0.0172(4) Uani d . 1
H H5A 0.0328 -0.1983 0.5529 0.021 Uiso calc R 1
C C6 0.11498(15) 0.0205(6) 0.67111(13) 0.0170(4) Uani d . 1
H H6A 0.1808 0.0060 0.6488 0.020 Uiso calc R 1
C C7 0.21045(14) 0.2845(6) 0.81600(12) 0.0160(4) Uani d . 1
C C8 0.23343(14) 0.2203(6) 0.91937(12) 0.0153(4) Uani d . 1
H H8A 0.1887 0.0781 0.9504 0.018 Uiso calc R 1
C C9 0.31791(13) 0.3638(6) 0.96960(12) 0.0145(4) Uani d . 1
H H9A 0.3587 0.5072 0.9348 0.017 Uiso calc R 1
C C10 0.35436(13) 0.3250(6) 1.07136(12) 0.0140(4) Uani d . 1
C C11 0.29612(14) 0.1612(6) 1.13499(13) 0.0160(4) Uani d . 1
H H11A 0.2289 0.0734 1.1123 0.019 Uiso calc R 1
C C12 0.33543(14) 0.1260(6) 1.23055(13) 0.0163(4) Uani d . 1
H H12A 0.2949 0.0155 1.2728 0.020 Uiso calc R 1
C C13 0.43522(14) 0.2531(5) 1.26544(12) 0.0142(4) Uani d . 1
C C14 0.49327(14) 0.4181(6) 1.20340(12) 0.0155(4) Uani d . 1
H H14A 0.5605 0.5057 1.2261 0.019 Uiso calc R 1
C C15 0.45252(14) 0.4548(6) 1.10765(13) 0.0150(4) Uani d . 1
H H15A 0.4924 0.5709 1.0658 0.018 Uiso calc R 1
C C16 0.60977(14) 0.3260(6) 1.40322(13) 0.0188(4) Uani d . 1
H H16A 0.6418 0.2757 1.4686 0.028 Uiso calc R 1
H H16B 0.6125 0.5739 1.3917 0.028 Uiso calc R 1
H H16C 0.6478 0.2047 1.3579 0.028 Uiso calc R 1

loop_
_atom_site_aniso_label
_atom_site_aniso_U_11
_atom_site_aniso_U_22
_atom_site_aniso_U_33
_atom_site_aniso_U_12
_atom_site_aniso_U_13
_atom_site_aniso_U_23
Cl1 0.0203(2) 0.0206(3) 0.01072(17) 0.00303(19) 0.00264(14) -0.00155(18)
Cl2 0.0229(2) 0.0290(3) 0.0171(2) -0.0051(2) -0.00527(16) -0.00106(19)
S 0.0194(2) 0.0212(3) 0.01093(19) -0.0016(2) 0.00084(16) 0.00101(19)
O 0.0193(7) 0.0326(11) 0.0178(6) -0.0045(7) 0.0017(5) 0.0072(7)
C1 0.0170(9) 0.0138(11) 0.0113(7) 0.0015(8) 0.0004(6) 0.0036(8)
C2 0.0207(9) 0.0113(10) 0.0096(7) 0.0022(8) 0.0031(6) 0.0011(7)
C3 0.0167(9) 0.0189(11) 0.0137(8) 0.0006(8) 0.0023(7) 0.0034(7)
C4 0.0201(9) 0.0136(11) 0.0122(7) -0.0016(8) -0.0041(6) 0.0026(7)
C5 0.0243(10) 0.0162(12) 0.0110(8) 0.0013(9) 0.0020(7) 0.0010(8)
C6 0.0194(9) 0.0182(11) 0.0136(8) 0.0033(8) 0.0031(7) 0.0031(8)
C7 0.0177(8) 0.0164(11) 0.0138(8) 0.0020(8) 0.0016(6) 0.0011(7)
C8 0.0187(9) 0.0142(11) 0.0129(8) 0.0020(8) 0.0013(7) 0.0032(8)
C9 0.0156(8) 0.0146(11) 0.0133(7) 0.0025(8) 0.0022(6) 0.0013(8)
C10 0.0148(8) 0.0135(11) 0.0132(8) 0.0025(8) 0.0005(6) -0.0004(7)
C11 0.0140(8) 0.0182(11) 0.0153(8) -0.0021(8) 0.0000(6) -0.0017(8)
C12 0.0191(9) 0.0169(12) 0.0134(8) -0.0027(8) 0.0038(7) 0.0000(8)
C13 0.0183(8) 0.0106(11) 0.0134(8) 0.0019(7) 0.0015(6) -0.0014(7)
C14 0.0147(8) 0.0163(12) 0.0151(8) -0.0029(8) 0.0002(6) -0.0004(8)
C15 0.0166(9) 0.0151(11) 0.0137(8) -0.0004(8) 0.0039(6) 0.0013(7)
C16 0.0189(9) 0.0212(12) 0.0156(8) -0.0007(9) -0.0004(6) -0.0029(8)

loop_
_atom_type_symbol
_atom_type_description
_atom_type_scat_dispersion_real
_atom_type_scat_dispersion_imag
_atom_type_scat_source
C C 0.0033 0.0016 'International Tables Vol C Tables 4.2.6.8 and 6.1.1.4'
H H 0.0000 0.0000 'International Tables Vol C Tables 4.2.6.8 and 6.1.1.4'
O O 0.0106 0.0060 'International Tables Vol C Tables 4.2.6.8 and 6.1.1.4'
S S 0.1246 0.1234 'International Tables Vol C Tables 4.2.6.8 and 6.1.1.4'
Cl Cl 0.1484 0.1585 'International Tables Vol C Tables 4.2.6.8 and 6.1.1.4'

loop_
_geom_angle_atom_site_label_1
_geom_angle_atom_site_label_2
_geom_angle_atom_site_label_3
_geom_angle
_geom_angle_publ_flag
C13 S C16 103.49(9) y
C2 C1 C6 117.58(16) ?
C2 C1 C7 126.01(17) ?
C6 C1 C7 116.34(16) ?
C1 C2 C3 121.96(17) ?
C1 C2 Cl1 121.38(14) ?
C3 C2 Cl1 116.58(14) ?
C4 C3 C2 118.27(17) ?
C4 C3 H3A 120.9 ?
C2 C3 H3A 120.9 ?
C5 C4 C3 121.69(16) ?
C5 C4 Cl2 119.38(14) ?
C3 C4 Cl2 118.92(15) ?
C4 C5 C6 118.58(17) ?
C4 C5 H5A 120.7 ?
C6 C5 H5A 120.7 ?
C5 C6 C1 121.88(17) ?
C5 C6 H6A 119.1 ?
C1 C6 H6A 119.1 ?
O C7 C8 122.12(17) y
O C7 C1 117.89(16) y
C8 C7 C1 119.93(17) y
C9 C8 C7 119.70(18) y
C9 C8 H8A 120.2 ?
C7 C8 H8A 120.2 ?
C8 C9 C10 127.60(18) y
C8 C9 H9A 116.2 ?
C10 C9 H9A 116.2 ?
C15 C10 C11 118.00(16) ?
C15 C10 C9 118.75(17) ?
C11 C10 C9 123.24(17) ?
C12 C11 C10 120.77(18) ?
C12 C11 H11A 119.6 ?
C10 C11 H11A 119.6 ?
C11 C12 C13 120.40(18) ?
C11 C12 H12A 119.8 ?
C13 C12 H12A 119.8 ?
C14 C13 C12 119.39(17) ?
C14 C13 S 124.96(14) ?
C12 C13 S 115.64(14) ?
C13 C14 C15 119.67(17) ?
C13 C14 H14A 120.2 ?
C15 C14 H14A 120.2 ?
C14 C15 C10 121.75(18) ?
C14 C15 H15A 119.1 ?
C10 C15 H15A 119.1 ?
S C16 H16A 109.5 ?
S C16 H16B 109.5 ?
H16A C16 H16B 109.5 ?
S C16 H16C 109.5 ?
H16A C16 H16C 109.5 ?
H16B C16 H16C 109.5 ?

loop_
_geom_bond_atom_site_label_1
_geom_bond_atom_site_label_2
_geom_bond_distance
_geom_bond_publ_flag
Cl1 C2 1.7430(19) y
Cl2 C4 1.7411(19) y
S C13 1.7564(18) y
S C16 1.801(2) y
O C7 1.227(2) y
C1 C2 1.391(2) ?
C1 C6 1.397(3) ?
C1 C7 1.509(2) y
C2 C3 1.395(3) ?
C3 C4 1.386(3) ?
C3 H3A 0.9500 ?
C4 C5 1.384(3) ?
C5 C6 1.387(3) ?
C5 H5A 0.9500 ?
C6 H6A 0.9500 ?
C7 C8 1.473(2) y
C8 C9 1.343(3) y
C8 H8A 0.9500 ?
C9 C10 1.460(2) ?
C9 H9A 0.9500 ?
C10 C15 1.400(3) ?
C10 C11 1.403(3) ?
C11 C12 1.385(2) ?
C11 H11A 0.9500 ?
C12 C13 1.410(3) ?
C12 H12A 0.9500 ?
C13 C14 1.387(3) ?
C14 C15 1.392(2) ?
C14 H14A 0.9500 ?
C15 H15A 0.9500 ?
C16 H16A 0.9800 ?
C16 H16B 0.9800 ?
C16 H16C 0.9800 ?

loop_
_geom_hbond_atom_site_label_D
_geom_hbond_atom_site_label_H
_geom_hbond_atom_site_label_A
_geom_hbond_site_symmetry_A
_geom_hbond_distance_DH
_geom_hbond_distance_HA
_geom_hbond_distance_DA
_geom_hbond_angle_DHA
C16 H16B O 2_657 0.98 3.21 3.852(3) 124.8

loop_
_geom_torsion_atom_site_label_1
_geom_torsion_atom_site_label_2
_geom_torsion_atom_site_label_3
_geom_torsion_atom_site_label_4
_geom_torsion
C6 C1 C2 C3 -0.1(3)
C7 C1 C2 C3 176.7(2)
C6 C1 C2 Cl1 -176.58(16)
C7 C1 C2 Cl1 0.2(3)
C1 C2 C3 C4 1.2(3)
Cl1 C2 C3 C4 177.84(17)
C2 C3 C4 C5 -0.6(3)
C2 C3 C4 Cl2 -179.57(17)
C3 C4 C5 C6 -1.0(3)
Cl2 C4 C5 C6 177.92(17)
C4 C5 C6 C1 2.2(3)
C2 C1 C6 C5 -1.6(3)
C7 C1 C6 C5 -178.8(2)
C2 C1 C7 O -139.1(2)
C6 C1 C7 O 37.8(3)
C2 C1 C7 C8 43.7(3)
C6 C1 C7 C8 -139.5(2)
O C7 C8 C9 10.2(3)
C1 C7 C8 C9 -172.7(2)
C7 C8 C9 C10 -178.69(19)
C8 C9 C10 C15 170.7(2)
C8 C9 C10 C11 -8.8(4)
C15 C10 C11 C12 -0.8(3)
C9 C10 C11 C12 178.8(2)
C10 C11 C12 C13 -0.3(3)
C11 C12 C13 C14 0.9(3)
C11 C12 C13 S -179.15(17)
C16 S C13 C14 -7.2(2)
C16 S C13 C12 172.80(16)
C12 C13 C14 C15 -0.3(3)
S C13 C14 C15 179.74(16)
C13 C14 C15 C10 -0.9(3)
C11 C10 C15 C14 1.4(3)
C9 C10 C15 C14 -178.2(2)

loop_
_cod_related_entry_id
_cod_related_entry_database
_cod_related_entry_code
1 ChemSpider 30655136
